data_7701399
loop_
_publ_author_name
'Anker, Mathew David'
'Altaf, Yasir'
'Lein, Matthias'
'Coles, Martyn P.'

_publ_section_title
;
 Reactions of In--Zn Bonds with Organic Azides: Products that Result from
 Hetero- and Homo-bimetallic Behaviour
;
_journal_name_full 'Dalton Transactions'
_journal_paper_doi 10.1039/C9DT03990B
_journal_year 2019
_chemical_absolute_configuration unk
_chemical_formula_moiety 'C57 H87 In N4 O Si2 Zn, C7 H8'
_chemical_formula_sum 'C64 H95 In N4 O Si2 Zn'
_chemical_formula_weight 1172.8
_space_group_IT_number 19
_space_group_name_Hall 'P 2ac 2ab'
_space_group_name_H-M_alt 'P 21 21 21'
_symmetry_cell_setting orthorhombic
_symmetry_Int_Tables_number 19
_symmetry_space_group_name_Hall 'P 2ac 2ab'
_symmetry_space_group_name_H-M 'P 21 21 21'
_atom_sites_solution_hydrogens geom
_audit_conform_dict_location ftp://ftp.iucr.org/pub/cif_core.dic
_audit_conform_dict_name cif_core.dic
_audit_conform_dict_version 2.4.3
_audit_creation_date 2019-10-17T12:25:59-00:00
_audit_creation_method 'WinGX routine CIF_UPDATE'
_audit_update_record
;
2019-10-17 deposited with the CCDC.    2019-10-21 downloaded from the CCDC.
;
_cell_angle_alpha 90
_cell_angle_beta 90
_cell_angle_gamma 90
_cell_formula_units_Z 4
_cell_length_a 11.89718(19)
_cell_length_b 14.8480(2)
_cell_length_c 35.2391(5)
_cell_measurement_reflns_used 17174
_cell_measurement_temperature 120.00(10)
_cell_measurement_theta_max 73.436
_cell_measurement_theta_min 4.769
_cell_measurement_wavelength 1.54184
_cell_volume 6224.96(16)
_computing_cell_refinement 'CrysAlisPro 1.171.38.46 (Rigaku OD, 2015)'
_computing_data_collection 'CrysAlisPro 1.171.38.46 (Rigaku OD, 2015)'
_computing_data_reduction 'CrysAlisPro 1.171.38.46 (Rigaku OD, 2015)'
_computing_molecular_graphics 'Ortep for Windows (Farrugia, 2012)'
_computing_publication_material 'WinGX publication routines (Farrugia, 2012)'
_computing_structure_refinement 'SHELXL-2014/6 (Sheldrick, 2014)'
_diffrn_ambient_temperature 120.00(10)
_diffrn_detector 'CCD plate'
_diffrn_detector_area_resol_mean 8.0856
_diffrn_measured_fraction_theta_full 0.9992
_diffrn_measured_fraction_theta_max 0.9709
_diffrn_measurement_device 'four-circle diffractometer'
_diffrn_measurement_device_type 'SuperNova, Dual, Cu at zero, EosS2'
_diffrn_measurement_method '\w scans'
_diffrn_orient_matrix_type 'CrysAlisPro convention (1999,Acta A55,543-557)'
_diffrn_orient_matrix_UB_11 -0.0169002
_diffrn_orient_matrix_UB_12 0.0914144
_diffrn_orient_matrix_UB_13 0.0199577
_diffrn_orient_matrix_UB_21 0.1059886
_diffrn_orient_matrix_UB_22 0.0368725
_diffrn_orient_matrix_UB_23 -0.0196955
_diffrn_orient_matrix_UB_31 -0.072217
_diffrn_orient_matrix_UB_32 0.0326984
_diffrn_orient_matrix_UB_33 -0.0335346
_diffrn_radiation_monochromator mirror
_diffrn_radiation_probe x-ray
_diffrn_radiation_type 'Cu K\a'
_diffrn_radiation_wavelength 1.54184
_diffrn_reflns_av_R_equivalents 0.0349
_diffrn_reflns_av_unetI/netI 0.0506
_diffrn_reflns_Laue_measured_fraction_full 1
_diffrn_reflns_Laue_measured_fraction_max 1
_diffrn_reflns_limit_h_max 13
_diffrn_reflns_limit_h_min -14
_diffrn_reflns_limit_k_max 17
_diffrn_reflns_limit_k_min -17
_diffrn_reflns_limit_l_max 40
_diffrn_reflns_limit_l_min -42
_diffrn_reflns_number 28052
_diffrn_reflns_point_group_measured_fraction_full 1
_diffrn_reflns_point_group_measured_fraction_max 1
_diffrn_reflns_theta_full 68.1328
_diffrn_reflns_theta_max 68.2445
_diffrn_reflns_theta_min 3.7153
_diffrn_source 'micro-focus sealed X-ray tube'
_exptl_absorpt_coefficient_mu 4.125
_exptl_absorpt_correction_T_max 1
_exptl_absorpt_correction_T_min 0.572
_exptl_absorpt_correction_type gaussian
_exptl_absorpt_process_details
;
        CrysAlisPro 1.171.38.46 (Rigaku Oxford Diffraction, 2015)
Numerical absorption correction based on gaussian integration over
                        a multifaceted crystal model
        Empirical absorption correction using spherical harmonics,
 implemented in SCALE3 ABSPACK scaling algorithm.
;
_exptl_crystal_colour colourless
_exptl_crystal_density_diffrn 1.251
_exptl_crystal_density_method 'not measured'
_exptl_crystal_description needle
_exptl_crystal_F_000 2488.0
_exptl_crystal_size_max 0.223
_exptl_crystal_size_mid 0.083
_exptl_crystal_size_min 0.07
_refine_diff_density_max 0.506
_refine_diff_density_min -0.375
_refine_diff_density_rms 0.057
_refine_ls_abs_structure_details
;
 Refined as an inversion twin.
;
_refine_ls_abs_structure_Flack 0.483(4)
_refine_ls_extinction_method none
_refine_ls_goodness_of_fit_ref 1.035
_refine_ls_hydrogen_treatment constr
_refine_ls_matrix_type full
_refine_ls_number_constraints 0
_refine_ls_number_parameters 682
_refine_ls_number_reflns 11059
_refine_ls_number_restraints 48
_refine_ls_restrained_S_all 1.034
_refine_ls_R_factor_all 0.0286
_refine_ls_R_factor_gt 0.0276
_refine_ls_shift/su_max 0.002
_refine_ls_shift/su_mean 0
_refine_ls_structure_factor_coef Fsqd
_refine_ls_weighting_details 'w=1/[\s^2^(Fo^2^)+(0.0321P)^2^+2.7525P] where P=(Fo^2^+2Fc^2^)/3'
_refine_ls_weighting_scheme calc
_refine_ls_wR_factor_gt 0.0664
_refine_ls_wR_factor_ref 0.0669
_reflns_number_gt 10805
_reflns_number_total 11059
_reflns_threshold_expression 'I > 2\s(I)'
_cod_data_source_file c9dt03990b2.cif
_cod_data_source_block Compound-2
_cod_original_cell_volume 6224.97(17)
_cod_database_code 7701399

loop_
_symmetry_equiv_pos_as_xyz
'x, y, z'
'-x+1/2, -y, z+1/2'
'-x, y+1/2, -z+1/2'
'x+1/2, -y+1/2, -z'

loop_
_atom_site_label
_atom_site_type_symbol
_atom_site_fract_x
_atom_site_fract_y
_atom_site_fract_z
_atom_site_U_iso_or_equiv
_atom_site_adp_type
_atom_site_occupancy
_atom_site_calc_flag
In In 0.82003(2) 0.89634(2) 0.11900(2) 0.01144(6) Uani 1 d
Zn Zn 0.68801(4) 1.03231(3) 0.12316(2) 0.01194(10) Uani 1 d
Si1 Si 0.84862(8) 0.69602(7) 0.08573(3) 0.01329(19) Uani 1 d
Si2 Si 1.06976(8) 0.79137(7) 0.10121(3) 0.01322(19) Uani 1 d
O O 0.9847(2) 0.70823(19) 0.09091(7) 0.0185(5) Uani 1 d
N1 N 0.7819(2) 0.7576(2) 0.12010(9) 0.0135(6) Uani 1 d
N2 N 0.9918(2) 0.8888(2) 0.10535(8) 0.0132(6) Uani 1 d
N3 N 0.6069(2) 1.1007(2) 0.08388(8) 0.0136(6) Uani 1 d
N4 N 0.6160(3) 1.0857(2) 0.16780(8) 0.0138(6) Uani 1 d
C1 C 0.7008(3) 0.7196(2) 0.14502(9) 0.0135(7) Uani 1 d
C2 C 0.5843(3) 0.7346(3) 0.13958(10) 0.0182(8) Uani 1 d
C3 C 0.5076(3) 0.6940(3) 0.16398(11) 0.0224(9) Uani 1 d
H3 H 0.4296 0.7051 0.1605 0.027 Uiso 1 calc
C4 C 0.5420(4) 0.6381(3) 0.19310(11) 0.0245(9) Uani 1 d
H4 H 0.4882 0.6097 0.209 0.029 Uiso 1 calc
C5 C 0.6553(3) 0.6241(3) 0.19870(11) 0.0222(9) Uani 1 d
H5 H 0.679 0.5864 0.219 0.027 Uiso 1 calc
C6 C 0.7359(3) 0.6636(3) 0.17546(11) 0.0178(8) Uani 1 d
C7 C 0.5400(3) 0.7895(3) 0.10646(11) 0.0185(8) Uani 1 d
H7 H 0.6062 0.8176 0.0935 0.022 Uiso 1 calc
C8 C 0.4624(3) 0.8658(3) 0.11908(13) 0.0264(8) Uani 1 d
H8A H 0.5039 0.9073 0.1355 0.04 Uiso 1 calc
H8B H 0.3985 0.8406 0.1331 0.04 Uiso 1 calc
H8C H 0.4348 0.8983 0.0967 0.04 Uiso 1 calc
C9 C 0.4821(4) 0.7286(3) 0.07765(12) 0.0288(10) Uani 1 d
H9A H 0.4164 0.7002 0.0894 0.043 Uiso 1 calc
H9B H 0.5346 0.6819 0.0692 0.043 Uiso 1 calc
H9C H 0.4579 0.7645 0.0558 0.043 Uiso 1 calc
C10 C 0.8599(3) 0.6500(3) 0.18435(11) 0.0229(9) Uani 1 d
H10 H 0.9034 0.6648 0.1609 0.027 Uiso 1 calc
C11 C 0.8979(4) 0.7142(4) 0.21536(13) 0.0382(12) Uani 1 d
H11A H 0.8517 0.705 0.2381 0.057 Uiso 1 calc
H11B H 0.8895 0.7764 0.2065 0.057 Uiso 1 calc
H11C H 0.9769 0.7026 0.2215 0.057 Uiso 1 calc
C12 C 0.8889(4) 0.5528(4) 0.19550(14) 0.0391(12) Uani 1 d
H12A H 0.8546 0.5387 0.2201 0.059 Uiso 1 calc
H12B H 0.9707 0.5462 0.1973 0.059 Uiso 1 calc
H12C H 0.8599 0.5113 0.1762 0.059 Uiso 1 calc
C13 C 0.8133(4) 0.7404(3) 0.03766(10) 0.0248(8) Uani 1 d
H13A H 0.8549 0.7064 0.0184 0.037 Uiso 1 calc
H13B H 0.8339 0.8042 0.0362 0.037 Uiso 1 calc
H13C H 0.7324 0.7338 0.0332 0.037 Uiso 1 calc
C14 C 0.8129(4) 0.5738(3) 0.08860(11) 0.0225(8) Uani 1 d
H14A H 0.8363 0.55 0.1133 0.034 Uiso 1 calc
H14B H 0.852 0.5411 0.0684 0.034 Uiso 1 calc
H14C H 0.7315 0.566 0.0856 0.034 Uiso 1 calc
C15 C 1.1788(4) 0.7991(3) 0.06352(10) 0.0228(8) Uani 1 d
H15A H 1.1424 0.8015 0.0386 0.034 Uiso 1 calc
H15B H 1.2279 0.7462 0.0648 0.034 Uiso 1 calc
H15C H 1.2237 0.8537 0.0673 0.034 Uiso 1 calc
C16 C 1.1451(3) 0.7579(3) 0.14543(11) 0.0227(8) Uani 1 d
H16A H 1.1835 0.7003 0.1413 0.034 Uiso 1 calc
H16B H 1.0909 0.7515 0.1662 0.034 Uiso 1 calc
H16C H 1.2005 0.8042 0.152 0.034 Uiso 1 calc
C17 C 1.0440(3) 0.9747(3) 0.10370(10) 0.0152(7) Uani 1 d
C18 C 1.0593(3) 1.0193(3) 0.06845(11) 0.0194(8) Uani 1 d
C19 C 1.1024(4) 1.1058(4) 0.06773(12) 0.0301(9) Uani 1 d
H19 H 1.1116 1.1355 0.044 0.036 Uiso 1 calc
C20 C 1.1327(4) 1.1504(3) 0.10097(15) 0.0335(11) Uani 1 d
H20 H 1.1611 1.2101 0.1 0.04 Uiso 1 calc
C21 C 1.1209(4) 1.1068(3) 0.13521(12) 0.0279(9) Uani 1 d
H21 H 1.142 1.137 0.1579 0.033 Uiso 1 calc
C22 C 1.0786(3) 1.0191(3) 0.13733(11) 0.0189(8) Uani 1 d
C23 C 1.0224(3) 0.9743(3) 0.03152(10) 0.0211(8) Uani 1 d
H23 H 1.0153 0.9083 0.0366 0.025 Uiso 1 calc
C24 C 0.9074(4) 1.0081(4) 0.01891(14) 0.0372(12) Uani 1 d
H24A H 0.912 1.0725 0.013 0.056 Uiso 1 calc
H24B H 0.8529 0.9987 0.0394 0.056 Uiso 1 calc
H24C H 0.8834 0.9749 -0.0037 0.056 Uiso 1 calc
C25 C 1.1092(4) 0.9860(4) -0.00034(12) 0.0360(12) Uani 1 d
H25A H 1.1826 0.9643 0.0084 0.054 Uiso 1 calc
H25B H 1.1148 1.0499 -0.0071 0.054 Uiso 1 calc
H25C H 1.0855 0.9514 -0.0226 0.054 Uiso 1 calc
C26 C 1.0699(4) 0.9746(3) 0.17623(10) 0.0218(8) Uani 1 d
H26 H 1.0463 0.9107 0.1722 0.026 Uiso 1 calc
C27 C 0.9823(4) 1.0191(4) 0.20172(12) 0.0307(10) Uani 1 d
H27A H 0.9087 1.0172 0.1892 0.046 Uiso 1 calc
H27B H 1.0035 1.0819 0.2063 0.046 Uiso 1 calc
H27C H 0.9783 0.9868 0.2259 0.046 Uiso 1 calc
C28 C 1.1854(4) 0.9731(3) 0.19628(12) 0.0310(9) Uani 1 d
H28A H 1.2072 1.0347 0.203 0.047 Uiso 1 calc
H28B H 1.2418 0.9473 0.1792 0.047 Uiso 1 calc
H28C H 1.1804 0.9364 0.2193 0.047 Uiso 1 calc
C29 C 0.5091(3) 1.1394(3) 0.09284(11) 0.0157(7) Uani 1 d
C30 C 0.4637(3) 1.1419(3) 0.12946(10) 0.0174(8) Uani 1 d
H30 H 0.3861 1.1566 0.1309 0.021 Uiso 1 calc
C31 C 0.5162(3) 1.1260(3) 0.16414(10) 0.0165(8) Uani 1 d
C32 C 0.4415(3) 1.1906(3) 0.06330(11) 0.0220(8) Uani 1 d
H32A H 0.4587 1.1669 0.038 0.033 Uiso 1 calc
H32B H 0.4611 1.2547 0.0644 0.033 Uiso 1 calc
H32C H 0.3611 1.1832 0.0685 0.033 Uiso 1 calc
C33 C 0.4558(4) 1.1617(3) 0.19877(11) 0.0261(9) Uani 1 d
H33A H 0.4778 1.2245 0.2031 0.039 Uiso 1 calc
H33B H 0.476 1.1253 0.2209 0.039 Uiso 1 calc
H33C H 0.3744 1.1585 0.1947 0.039 Uiso 1 calc
C34 C 0.6485(3) 1.1169(3) 0.04573(10) 0.0159(7) Uani 1 d
C35 C 0.6173(3) 1.0575(3) 0.01653(10) 0.0174(8) Uani 1 d
C36 C 0.6459(3) 1.0820(3) -0.02061(11) 0.0239(9) Uani 1 d
H36 H 0.6245 1.0438 -0.041 0.029 Uiso 1 calc
C37 C 0.7041(4) 1.1598(3) -0.02825(11) 0.0267(9) Uani 1 d
H37 H 0.7188 1.1767 -0.0538 0.032 Uiso 1 calc
C38 C 0.7412(4) 1.2135(3) 0.00135(12) 0.0247(9) Uani 1 d
H38 H 0.7846 1.2656 -0.0041 0.03 Uiso 1 calc
C39 C 0.7162(3) 1.1925(3) 0.03891(11) 0.0192(8) Uani 1 d
C40 C 0.5565(3) 0.9699(3) 0.02413(10) 0.0193(8) Uani 1 d
H40 H 0.5762 0.9505 0.0505 0.023 Uiso 1 calc
C41 C 0.5936(4) 0.8950(3) -0.00282(11) 0.0272(9) Uani 1 d
H41A H 0.6759 0.8926 -0.0036 0.041 Uiso 1 calc
H41B H 0.5645 0.9073 -0.0283 0.041 Uiso 1 calc
H41C H 0.5642 0.8372 0.0062 0.041 Uiso 1 calc
C42 C 0.4275(4) 0.9799(3) 0.02230(13) 0.0269(9) Uani 1 d
H42A H 0.4064 1.0089 -0.0016 0.04 Uiso 1 calc
H42B H 0.4017 1.0169 0.0436 0.04 Uiso 1 calc
H42C H 0.3925 0.9203 0.0238 0.04 Uiso 1 calc
C43 C 0.7643(4) 1.2490(3) 0.07115(12) 0.0220(8) Uani 1 d
H43 H 0.777 1.2075 0.0931 0.026 Uiso 1 calc
C44 C 0.8799(5) 1.2914(4) 0.06093(17) 0.0456(13) Uani 1 d
H44A H 0.9168 1.3127 0.0841 0.068 Uiso 1 calc
H44B H 0.8684 1.3422 0.0436 0.068 Uiso 1 calc
H44C H 0.9273 1.2461 0.0486 0.068 Uiso 1 calc
C45 C 0.6870(5) 1.3228(3) 0.08477(14) 0.0395(11) Uani 1 d
H45A H 0.6194 1.296 0.0959 0.059 Uiso 1 calc
H45B H 0.6658 1.3611 0.0633 0.059 Uiso 1 calc
H45C H 0.7257 1.3591 0.1039 0.059 Uiso 1 calc
C46 C 0.6711(3) 1.0921(3) 0.20418(9) 0.0152(7) Uani 1 d
C47 C 0.6671(3) 1.0190(3) 0.22947(10) 0.0152(7) Uani 1 d
C48 C 0.7191(4) 1.0294(3) 0.26489(10) 0.0212(8) Uani 1 d
H48 H 0.7176 0.981 0.2825 0.025 Uiso 1 calc
C49 C 0.7723(3) 1.1084(3) 0.27471(10) 0.0249(8) Uani 1 d
H49 H 0.8052 1.1146 0.2991 0.03 Uiso 1 calc
C50 C 0.7779(4) 1.1784(3) 0.24925(11) 0.0235(9) Uani 1 d
H50 H 0.8159 1.2321 0.2562 0.028 Uiso 1 calc
C51 C 0.7287(4) 1.1721(3) 0.21331(11) 0.0203(8) Uani 1 d
C52 C 0.6103(4) 0.9311(3) 0.21893(11) 0.0204(8) Uani 1 d
H52 H 0.6295 0.9187 0.1918 0.024 Uiso 1 calc
C53 C 0.6521(5) 0.8517(4) 0.24183(16) 0.0435(13) Uani 1 d
H53A H 0.6289 0.8587 0.2684 0.065 Uiso 1 calc
H53B H 0.7343 0.849 0.2404 0.065 Uiso 1 calc
H53C H 0.6202 0.796 0.2315 0.065 Uiso 1 calc
C54 C 0.4823(4) 0.9354(4) 0.22144(15) 0.0390(12) Uani 1 d
H54A H 0.46 0.9496 0.2475 0.059 Uiso 1 calc
H54B H 0.4505 0.877 0.2141 0.059 Uiso 1 calc
H54C H 0.4542 0.9822 0.2043 0.059 Uiso 1 calc
C55 C 0.7418(4) 1.2487(3) 0.18522(12) 0.0249(9) Uani 1 d
H55 H 0.698 1.2321 0.162 0.03 Uiso 1 calc
C56 C 0.8632(5) 1.2591(5) 0.17333(18) 0.0540(18) Uani 1 d
H56A H 0.8903 1.2023 0.1626 0.081 Uiso 1 calc
H56B H 0.9088 1.2751 0.1955 0.081 Uiso 1 calc
H56C H 0.8691 1.3068 0.1542 0.081 Uiso 1 calc
C57 C 0.6926(7) 1.3376(3) 0.20036(16) 0.0523(16) Uani 1 d
H57A H 0.6995 1.3844 0.1809 0.078 Uiso 1 calc
H57B H 0.7339 1.3561 0.2231 0.078 Uiso 1 calc
H57C H 0.6131 1.329 0.2067 0.078 Uiso 1 calc
C58 C 1.3390(6) 0.4533(4) 0.12277(16) 0.0482(13) Uani 1 d
C59 C 1.2540(5) 0.5121(4) 0.11365(16) 0.0432(13) Uani 1 d
H59 H 1.272 0.5649 0.0997 0.052 Uiso 1 calc
C60 C 1.1454(6) 0.4978(5) 0.1238(2) 0.0578(16) Uani 1 d
H60 H 1.0886 0.5398 0.1171 0.069 Uiso 1 calc
C61 C 1.1193(8) 0.4209(6) 0.1440(2) 0.086(3) Uani 1 d
H61 H 1.0439 0.4088 0.1513 0.103 Uiso 1 calc
C62 C 1.2060(11) 0.3608(5) 0.15352(19) 0.088(3) Uani 1 d
H62 H 1.1892 0.308 0.1676 0.105 Uiso 1 calc
C63 C 1.3127(9) 0.3775(4) 0.14284(15) 0.0649(19) Uani 1 d
H63 H 1.3704 0.336 0.1493 0.078 Uiso 1 calc
C64 C 1.4590(7) 0.4718(6) 0.1103(3) 0.090(3) Uani 1 d
H64A H 1.4671 0.4573 0.0833 0.134 Uiso 1 calc
H64B H 1.5107 0.4345 0.1252 0.134 Uiso 1 calc
H64C H 1.4766 0.5355 0.1144 0.134 Uiso 1 calc

loop_
_atom_site_aniso_label
_atom_site_aniso_U_11
_atom_site_aniso_U_22
_atom_site_aniso_U_33
_atom_site_aniso_U_23
_atom_site_aniso_U_13
_atom_site_aniso_U_12
In 0.00877(10) 0.01231(10) 0.01325(10) 0.00021(9) 0.00093(9) 0.00078(9)
Zn 0.0110(2) 0.0132(2) 0.01157(19) -0.00017(16) 0.00018(19) 0.00174(18)
Si1 0.0124(5) 0.0129(5) 0.0145(4) -0.0011(4) 0.0002(3) 0.0000(4)
Si2 0.0088(4) 0.0149(5) 0.0160(4) 0.0008(4) 0.0008(3) 0.0016(4)
O 0.0145(13) 0.0171(13) 0.0238(13) -0.0032(11) 0.0023(10) 0.0009(11)
N1 0.0118(13) 0.0133(13) 0.0155(13) -0.0001(13) 0.0032(12) -0.0044(11)
N2 0.0063(13) 0.0150(15) 0.0183(13) 0.0010(12) 0.0014(10) 0.0016(13)
N3 0.0132(14) 0.0151(14) 0.0124(13) 0.0007(12) 0.0005(11) -0.0001(13)
N4 0.0143(15) 0.0123(16) 0.0148(13) -0.0004(11) -0.0010(11) 0.0022(12)
C1 0.0116(17) 0.0135(16) 0.0155(15) -0.0007(13) 0.0004(13) -0.0033(14)
C2 0.0173(19) 0.021(2) 0.0160(17) -0.0006(15) -0.0010(15) -0.0031(16)
C3 0.0111(18) 0.032(2) 0.0242(19) 0.0021(17) 0.0004(15) -0.0052(17)
C4 0.023(2) 0.029(2) 0.0216(18) 0.0058(16) 0.0035(16) -0.0085(18)
C5 0.019(2) 0.026(2) 0.0217(17) 0.0067(15) 0.0019(14) -0.0041(16)
C6 0.0162(19) 0.021(2) 0.0163(17) 0.0013(15) 0.0002(14) -0.0011(16)
C7 0.0107(17) 0.023(2) 0.0215(18) 0.0041(15) 0.0000(13) -0.0015(16)
C8 0.022(2) 0.031(2) 0.0258(18) 0.0045(19) -0.0005(18) 0.0035(17)
C9 0.025(2) 0.037(3) 0.024(2) -0.0002(18) -0.0063(16) 0.003(2)
C10 0.0125(19) 0.035(2) 0.0207(18) 0.0076(17) 0.0004(15) 0.0037(17)
C11 0.020(2) 0.061(4) 0.033(2) -0.005(2) -0.0054(18) -0.002(2)
C12 0.028(3) 0.049(3) 0.041(3) 0.020(2) 0.000(2) 0.009(2)
C13 0.027(2) 0.029(2) 0.0191(16) 0.0007(15) -0.0008(17) 0.007(2)
C14 0.023(2) 0.0160(17) 0.0280(17) -0.0048(14) 0.0021(17) -0.0045(17)
C15 0.0163(18) 0.0252(19) 0.0267(18) 0.0015(15) 0.0065(16) 0.0030(19)
C16 0.019(2) 0.023(2) 0.0255(19) 0.0039(16) -0.0036(15) 0.0068(16)
C17 0.0072(16) 0.0188(19) 0.0197(16) 0.0014(15) 0.0019(13) 0.0012(15)
C18 0.0140(18) 0.022(2) 0.0225(18) 0.0038(16) 0.0019(14) 0.0006(16)
C19 0.030(2) 0.029(2) 0.032(2) 0.011(2) 0.0057(17) -0.005(2)
C20 0.029(2) 0.024(2) 0.047(3) 0.001(2) 0.002(2) -0.016(2)
C21 0.022(2) 0.027(2) 0.035(2) -0.007(2) 0.0006(16) -0.008(2)
C22 0.0125(18) 0.022(2) 0.0217(18) -0.0030(16) 0.0019(15) -0.0020(16)
C23 0.016(2) 0.029(2) 0.0176(18) 0.0060(16) 0.0018(15) 0.0023(17)
C24 0.028(2) 0.049(3) 0.035(2) 0.000(2) -0.009(2) 0.010(2)
C25 0.032(3) 0.054(3) 0.022(2) 0.004(2) 0.0078(18) -0.003(2)
C26 0.020(2) 0.029(2) 0.0166(17) -0.0035(16) -0.0010(15) -0.0001(18)
C27 0.023(2) 0.046(3) 0.023(2) -0.0060(19) 0.0008(17) 0.000(2)
C28 0.027(2) 0.038(2) 0.0275(19) -0.0061(18) -0.0074(19) 0.002(2)
C29 0.0140(18) 0.0152(17) 0.0179(17) 0.0015(14) -0.0024(14) 0.0021(15)
C30 0.0101(17) 0.0220(18) 0.0200(18) 0.0014(14) 0.0000(13) 0.0031(15)
C31 0.0179(19) 0.0156(19) 0.0160(16) -0.0009(14) 0.0041(15) -0.0004(15)
C32 0.0192(19) 0.026(2) 0.0212(18) 0.0028(16) -0.0013(15) 0.0092(17)
C33 0.023(2) 0.036(3) 0.0198(18) -0.0038(17) 0.0019(16) 0.0132(19)
C34 0.0139(17) 0.020(2) 0.0132(15) 0.0030(14) 0.0017(12) 0.0061(15)
C35 0.0149(19) 0.022(2) 0.0153(17) 0.0033(15) -0.0006(13) 0.0054(16)
C36 0.024(2) 0.033(2) 0.0150(16) 0.0028(16) -0.0007(14) 0.0039(17)
C37 0.026(2) 0.036(2) 0.0175(17) 0.0090(16) 0.0040(15) 0.0019(19)
C38 0.024(2) 0.024(2) 0.025(2) 0.0093(17) 0.0051(16) 0.0022(18)
C39 0.0176(19) 0.0202(19) 0.0197(17) 0.0041(15) 0.0025(14) 0.0060(16)
C40 0.0171(19) 0.024(2) 0.0163(16) 0.0004(15) -0.0029(14) -0.0002(17)
C41 0.025(2) 0.028(2) 0.0289(19) -0.0049(19) -0.0026(16) 0.004(2)
C42 0.020(2) 0.029(2) 0.032(2) -0.0029(18) -0.0035(17) -0.0015(18)
C43 0.024(2) 0.0159(19) 0.026(2) 0.0010(16) 0.0015(16) -0.0030(17)
C44 0.034(3) 0.046(3) 0.057(3) -0.003(3) 0.006(2) -0.011(3)
C45 0.042(3) 0.031(2) 0.045(3) -0.005(2) -0.004(2) 0.005(3)
C46 0.0143(17) 0.0198(18) 0.0117(14) -0.0025(13) 0.0018(13) 0.0026(17)
C47 0.0116(17) 0.0194(18) 0.0146(15) -0.0007(13) 0.0007(13) 0.0029(15)
C48 0.022(2) 0.028(2) 0.0136(16) 0.0031(15) -0.0005(14) 0.0031(17)
C49 0.0226(19) 0.036(2) 0.0161(16) -0.0052(18) -0.0048(14) -0.001(2)
C50 0.024(2) 0.025(2) 0.0212(19) -0.0077(16) -0.0034(16) -0.0047(17)
C51 0.0203(19) 0.021(2) 0.0193(18) -0.0027(16) 0.0002(15) -0.0019(17)
C52 0.024(2) 0.0180(19) 0.0188(17) -0.0002(15) 0.0006(14) -0.0033(16)
C53 0.057(4) 0.027(3) 0.047(3) 0.001(2) -0.007(2) -0.002(2)
C54 0.032(3) 0.038(3) 0.047(3) -0.002(2) 0.006(2) -0.007(2)
C55 0.031(2) 0.021(2) 0.023(2) -0.0025(17) -0.0017(17) -0.0082(18)
C56 0.035(3) 0.069(4) 0.058(3) 0.037(3) -0.002(2) -0.015(3)
C57 0.084(5) 0.024(2) 0.049(3) 0.000(2) 0.006(3) 0.003(3)
C58 0.064(4) 0.034(3) 0.046(3) -0.017(2) -0.004(3) 0.012(3)
C59 0.065(4) 0.027(2) 0.038(3) -0.004(2) 0.006(2) 0.007(2)
C60 0.052(3) 0.057(4) 0.065(4) -0.029(3) -0.012(3) 0.002(3)
C61 0.086(5) 0.084(5) 0.088(5) -0.051(4) 0.033(4) -0.056(4)
C62 0.189(9) 0.030(3) 0.044(3) -0.011(3) 0.017(5) -0.037(5)
C63 0.129(6) 0.030(3) 0.036(3) -0.010(2) -0.019(4) 0.015(4)
C64 0.069(5) 0.078(6) 0.122(8) -0.028(5) 0.021(5) 0.022(5)

loop_
_atom_type_symbol
_atom_type_description
_atom_type_scat_dispersion_real
_atom_type_scat_dispersion_imag
_atom_type_scat_source
C C 0.0181 0.0091 'International Tables Vol C Tables 4.2.6.8 and 6.1.1.4'
H H 0 0 'International Tables Vol C Tables 4.2.6.8 and 6.1.1.4'
N N 0.0311 0.018 'International Tables Vol C Tables 4.2.6.8 and 6.1.1.4'
O O 0.0492 0.0322 'International Tables Vol C Tables 4.2.6.8 and 6.1.1.4'
Si Si 0.2541 0.3302 'International Tables Vol C Tables 4.2.6.8 and 6.1.1.4'
Zn Zn -1.5491 0.6778 'International Tables Vol C Tables 4.2.6.8 and 6.1.1.4'
In In 0.0822 5.0449 'International Tables Vol C Tables 4.2.6.8 and 6.1.1.4'

loop_
_exptl_crystal_face_index_h
_exptl_crystal_face_index_k
_exptl_crystal_face_index_l
_exptl_crystal_face_perp_dist
-4 3 -18 0.0817
0 1 -23 0.0464
7 -4 0 0.0944
-7 4 2 0.0996
0 9 4 0.0328
0 -10 -3 0.0332
7 3 2 0.0969
0 -6 19 0.0327
4 6 -12 0.0715
-7 -4 2 0.1118
-6 1 -13 0.0961
2 6 -17 0.0513
4 -2 -18 0.0825
0 6 18 0.034
-3 -2 -21 0.0675
2 9 -8 0.0374
2 -6 16 0.0527
0 -8 12 0.035
0 0 23 0.0312
1 9 10 0.0267

loop_
_geom_angle_atom_site_label_1
_geom_angle_atom_site_label_2
_geom_angle_atom_site_label_3
_geom_angle
N2 In N1 99.27(12)
N2 In Zn 130.62(9)
N1 In Zn 129.53(8)
N4 Zn N3 98.16(13)
N4 Zn In 129.25(9)
N3 Zn In 131.79(9)
O Si1 N1 108.64(14)
O Si1 C13 106.55(18)
N1 Si1 C13 110.43(17)
O Si1 C14 109.06(18)
N1 Si1 C14 112.05(17)
C13 Si1 C14 109.94(19)
O Si2 N2 108.57(15)
O Si2 C15 108.64(17)
N2 Si2 C15 112.58(17)
O Si2 C16 106.33(18)
N2 Si2 C16 114.30(17)
C15 Si2 C16 106.11(19)
Si2 O Si1 135.96(18)
C1 N1 Si1 122.6(2)
C1 N1 In 123.1(2)
Si1 N1 In 114.13(15)
C17 N2 Si2 121.0(2)
C17 N2 In 112.8(2)
Si2 N2 In 125.95(18)
C29 N3 C34 116.4(3)
C29 N3 Zn 118.8(2)
C34 N3 Zn 124.7(2)
C31 N4 C46 117.3(3)
C31 N4 Zn 119.5(2)
C46 N4 Zn 122.8(2)
C2 C1 C6 118.8(3)
C2 C1 N1 121.2(3)
C6 C1 N1 120.0(3)
C3 C2 C1 119.3(4)
C3 C2 C7 118.7(3)
C1 C2 C7 121.9(3)
C4 C3 C2 121.7(4)
C4 C3 H3 119.2
C2 C3 H3 119.2
C5 C4 C3 119.1(4)
C5 C4 H4 120.4
C3 C4 H4 120.4
C4 C5 C6 121.8(4)
C4 C5 H5 119.1
C6 C5 H5 119.1
C5 C6 C1 119.3(4)
C5 C6 C10 119.4(3)
C1 C6 C10 121.2(4)
C2 C7 C9 110.5(4)
C2 C7 C8 112.6(3)
C9 C7 C8 111.1(3)
C2 C7 H7 107.5
C9 C7 H7 107.5
C8 C7 H7 107.5
C7 C8 H8A 109.5
C7 C8 H8B 109.5
H8A C8 H8B 109.5
C7 C8 H8C 109.5
H8A C8 H8C 109.5
H8B C8 H8C 109.5
C7 C9 H9A 109.5
C7 C9 H9B 109.5
H9A C9 H9B 109.5
C7 C9 H9C 109.5
H9A C9 H9C 109.5
H9B C9 H9C 109.5
C11 C10 C6 110.7(4)
C11 C10 C12 109.9(4)
C6 C10 C12 113.3(4)
C11 C10 H10 107.6
C6 C10 H10 107.6
C12 C10 H10 107.6
C10 C11 H11A 109.5
C10 C11 H11B 109.5
H11A C11 H11B 109.5
C10 C11 H11C 109.5
H11A C11 H11C 109.5
H11B C11 H11C 109.5
C10 C12 H12A 109.5
C10 C12 H12B 109.5
H12A C12 H12B 109.5
C10 C12 H12C 109.5
H12A C12 H12C 109.5
H12B C12 H12C 109.5
Si1 C13 H13A 109.5
Si1 C13 H13B 109.5
H13A C13 H13B 109.5
Si1 C13 H13C 109.5
H13A C13 H13C 109.5
H13B C13 H13C 109.5
Si1 C14 H14A 109.5
Si1 C14 H14B 109.5
H14A C14 H14B 109.5
Si1 C14 H14C 109.5
H14A C14 H14C 109.5
H14B C14 H14C 109.5
Si2 C15 H15A 109.5
Si2 C15 H15B 109.5
H15A C15 H15B 109.5
Si2 C15 H15C 109.5
H15A C15 H15C 109.5
H15B C15 H15C 109.5
Si2 C16 H16A 109.5
Si2 C16 H16B 109.5
H16A C16 H16B 109.5
Si2 C16 H16C 109.5
H16A C16 H16C 109.5
H16B C16 H16C 109.5
C22 C17 C18 118.5(4)
C22 C17 N2 120.7(3)
C18 C17 N2 120.7(3)
C19 C18 C17 119.8(4)
C19 C18 C23 119.8(4)
C17 C18 C23 120.3(4)
C18 C19 C20 121.4(4)
C18 C19 H19 119.3
C20 C19 H19 119.3
C21 C20 C19 119.2(4)
C21 C20 H20 120.4
C19 C20 H20 120.4
C20 C21 C22 121.4(4)
C20 C21 H21 119.3
C22 C21 H21 119.3
C21 C22 C17 119.6(4)
C21 C22 C26 118.4(4)
C17 C22 C26 122.0(4)
C24 C23 C18 111.2(4)
C24 C23 C25 110.7(4)
C18 C23 C25 112.4(4)
C24 C23 H23 107.4
C18 C23 H23 107.4
C25 C23 H23 107.4
C23 C24 H24A 109.5
C23 C24 H24B 109.5
H24A C24 H24B 109.5
C23 C24 H24C 109.5
H24A C24 H24C 109.5
H24B C24 H24C 109.5
C23 C25 H25A 109.5
C23 C25 H25B 109.5
H25A C25 H25B 109.5
C23 C25 H25C 109.5
H25A C25 H25C 109.5
H25B C25 H25C 109.5
C22 C26 C27 112.8(4)
C22 C26 C28 111.0(3)
C27 C26 C28 110.2(3)
C22 C26 H26 107.6
C27 C26 H26 107.6
C28 C26 H26 107.6
C26 C27 H27A 109.5
C26 C27 H27B 109.5
H27A C27 H27B 109.5
C26 C27 H27C 109.5
H27A C27 H27C 109.5
H27B C27 H27C 109.5
C26 C28 H28A 109.5
C26 C28 H28B 109.5
H28A C28 H28B 109.5
C26 C28 H28C 109.5
H28A C28 H28C 109.5
H28B C28 H28C 109.5
N3 C29 C30 124.4(3)
N3 C29 C32 121.0(3)
C30 C29 C32 114.5(3)
C31 C30 C29 129.2(4)
C31 C30 H30 115.4
C29 C30 H30 115.4
N4 C31 C30 124.0(3)
N4 C31 C33 120.1(3)
C30 C31 C33 115.8(4)
C29 C32 H32A 109.5
C29 C32 H32B 109.5
H32A C32 H32B 109.5
C29 C32 H32C 109.5
H32A C32 H32C 109.5
H32B C32 H32C 109.5
C31 C33 H33A 109.5
C31 C33 H33B 109.5
H33A C33 H33B 109.5
C31 C33 H33C 109.5
H33A C33 H33C 109.5
H33B C33 H33C 109.5
C39 C34 C35 121.9(3)
C39 C34 N3 119.1(3)
C35 C34 N3 118.9(3)
C36 C35 C34 117.2(4)
C36 C35 C40 120.3(4)
C34 C35 C40 122.5(3)
C37 C36 C35 121.6(4)
C37 C36 H36 119.2
C35 C36 H36 119.2
C36 C37 C38 119.8(4)
C36 C37 H37 120.1
C38 C37 H37 120.1
C37 C38 C39 121.3(4)
C37 C38 H38 119.4
C39 C38 H38 119.4
C38 C39 C34 117.7(4)
C38 C39 C43 120.4(4)
C34 C39 C43 121.9(3)
C35 C40 C41 112.2(3)
C35 C40 C42 112.6(4)
C41 C40 C42 109.4(3)
C35 C40 H40 107.5
C41 C40 H40 107.5
C42 C40 H40 107.5
C40 C41 H41A 109.5
C40 C41 H41B 109.5
H41A C41 H41B 109.5
C40 C41 H41C 109.5
H41A C41 H41C 109.5
H41B C41 H41C 109.5
C40 C42 H42A 109.5
C40 C42 H42B 109.5
H42A C42 H42B 109.5
C40 C42 H42C 109.5
H42A C42 H42C 109.5
H42B C42 H42C 109.5
C45 C43 C39 114.1(4)
C45 C43 C44 108.6(4)
C39 C43 C44 112.5(4)
C45 C43 H43 107.1
C39 C43 H43 107.1
C44 C43 H43 107.1
C43 C44 H44A 109.5
C43 C44 H44B 109.5
H44A C44 H44B 109.5
C43 C44 H44C 109.5
H44A C44 H44C 109.5
H44B C44 H44C 109.5
C43 C45 H45A 109.5
C43 C45 H45B 109.5
H45A C45 H45B 109.5
C43 C45 H45C 109.5
H45A C45 H45C 109.5
H45B C45 H45C 109.5
C47 C46 C51 121.5(3)
C47 C46 N4 119.8(3)
C51 C46 N4 118.6(3)
C48 C47 C46 117.7(4)
C48 C47 C52 120.7(4)
C46 C47 C52 121.6(3)
C49 C48 C47 121.4(4)
C49 C48 H48 119.3
C47 C48 H48 119.3
C50 C49 C48 120.1(3)
C50 C49 H49 119.9
C48 C49 H49 119.9
C49 C50 C51 121.4(4)
C49 C50 H50 119.3
C51 C50 H50 119.3
C50 C51 C46 117.8(4)
C50 C51 C55 120.0(4)
C46 C51 C55 122.2(3)
C53 C52 C47 113.2(4)
C53 C52 C54 109.2(4)
C47 C52 C54 113.3(4)
C53 C52 H52 106.9
C47 C52 H52 106.9
C54 C52 H52 106.9
C52 C53 H53A 109.5
C52 C53 H53B 109.5
H53A C53 H53B 109.5
C52 C53 H53C 109.5
H53A C53 H53C 109.5
H53B C53 H53C 109.5
C52 C54 H54A 109.5
C52 C54 H54B 109.5
H54A C54 H54B 109.5
C52 C54 H54C 109.5
H54A C54 H54C 109.5
H54B C54 H54C 109.5
C56 C55 C51 110.8(4)
C56 C55 C57 111.8(5)
C51 C55 C57 112.2(4)
C56 C55 H55 107.2
C51 C55 H55 107.2
C57 C55 H55 107.2
C55 C56 H56A 109.5
C55 C56 H56B 109.5
H56A C56 H56B 109.5
C55 C56 H56C 109.5
H56A C56 H56C 109.5
H56B C56 H56C 109.5
C55 C57 H57A 109.5
C55 C57 H57B 109.5
H57A C57 H57B 109.5
C55 C57 H57C 109.5
H57A C57 H57C 109.5
H57B C57 H57C 109.5
C63 C58 C59 118.5(7)
C63 C58 C64 120.9(7)
C59 C58 C64 120.6(6)
C60 C59 C58 122.7(6)
C60 C59 H59 118.7
C58 C59 H59 118.7
C59 C60 C61 118.6(7)
C59 C60 H60 120.7
C61 C60 H60 120.7
C60 C61 C62 118.9(7)
C60 C61 H61 120.6
C62 C61 H61 120.6
C63 C62 C61 120.6(7)
C63 C62 H62 119.7
C61 C62 H62 119.7
C62 C63 C58 120.8(7)
C62 C63 H63 119.6
C58 C63 H63 119.6
C58 C64 H64A 109.5
C58 C64 H64B 109.5
H64A C64 H64B 109.5
C58 C64 H64C 109.5
H64A C64 H64C 109.5
H64B C64 H64C 109.5

loop_
_geom_bond_atom_site_label_1
_geom_bond_atom_site_label_2
_geom_bond_distance
In N2 2.103(3)
In N1 2.109(3)
In Zn 2.5622(5)
Zn N4 1.958(3)
Zn N3 1.969(3)
Si1 O 1.639(3)
Si1 N1 1.713(3)
Si1 C13 1.866(4)
Si1 C14 1.867(4)
Si2 O 1.637(3)
Si2 N2 1.724(3)
Si2 C15 1.860(4)
Si2 C16 1.865(4)
N1 C1 1.422(4)
N2 C17 1.420(5)
N3 C29 1.336(5)
N3 C34 1.453(4)
N4 C31 1.337(5)
N4 C46 1.443(4)
C1 C2 1.416(5)
C1 C6 1.420(5)
C2 C3 1.391(6)
C2 C7 1.518(5)
C3 C4 1.382(6)
C3 H3 0.95
C4 C5 1.378(6)
C4 H4 0.95
C5 C6 1.391(6)
C5 H5 0.95
C6 C10 1.522(5)
C7 C9 1.525(6)
C7 C8 1.527(6)
C7 H7 1
C8 H8A 0.98
C8 H8B 0.98
C8 H8C 0.98
C9 H9A 0.98
C9 H9B 0.98
C9 H9C 0.98
C10 C11 1.519(7)
C10 C12 1.535(7)
C10 H10 1
C11 H11A 0.98
C11 H11B 0.98
C11 H11C 0.98
C12 H12A 0.98
C12 H12B 0.98
C12 H12C 0.98
C13 H13A 0.98
C13 H13B 0.98
C13 H13C 0.98
C14 H14A 0.98
C14 H14B 0.98
C14 H14C 0.98
C15 H15A 0.98
C15 H15B 0.98
C15 H15C 0.98
C16 H16A 0.98
C16 H16B 0.98
C16 H16C 0.98
C17 C22 1.417(5)
C17 C18 1.420(5)
C18 C19 1.384(7)
C18 C23 1.527(6)
C19 C20 1.392(7)
C19 H19 0.95
C20 C21 1.376(7)
C20 H20 0.95
C21 C22 1.398(6)
C21 H21 0.95
C22 C26 1.526(5)
C23 C24 1.523(6)
C23 C25 1.535(5)
C23 H23 1
C24 H24A 0.98
C24 H24B 0.98
C24 H24C 0.98
C25 H25A 0.98
C25 H25B 0.98
C25 H25C 0.98
C26 C27 1.527(6)
C26 C28 1.544(6)
C26 H26 1
C27 H27A 0.98
C27 H27B 0.98
C27 H27C 0.98
C28 H28A 0.98
C28 H28B 0.98
C28 H28C 0.98
C29 C30 1.399(5)
C29 C32 1.519(5)
C30 C31 1.393(5)
C30 H30 0.95
C31 C33 1.512(5)
C32 H32A 0.98
C32 H32B 0.98
C32 H32C 0.98
C33 H33A 0.98
C33 H33B 0.98
C33 H33C 0.98
C34 C39 1.401(6)
C34 C35 1.405(5)
C35 C36 1.400(5)
C35 C40 1.513(6)
C36 C37 1.373(6)
C36 H36 0.95
C37 C38 1.385(7)
C37 H37 0.95
C38 C39 1.392(5)
C38 H38 0.95
C39 C43 1.524(6)
C40 C41 1.527(6)
C40 C42 1.543(6)
C40 H40 1
C41 H41A 0.98
C41 H41B 0.98
C41 H41C 0.98
C42 H42A 0.98
C42 H42B 0.98
C42 H42C 0.98
C43 C45 1.508(7)
C43 C44 1.555(6)
C43 H43 1
C44 H44A 0.98
C44 H44B 0.98
C44 H44C 0.98
C45 H45A 0.98
C45 H45B 0.98
C45 H45C 0.98
C46 C47 1.405(5)
C46 C51 1.410(6)
C47 C48 1.402(5)
C47 C52 1.515(5)
C48 C49 1.377(7)
C48 H48 0.95
C49 C50 1.374(7)
C49 H49 0.95
C50 C51 1.398(6)
C50 H50 0.95
C51 C55 1.515(6)
C52 C53 1.513(6)
C52 C54 1.526(7)
C52 H52 1
C53 H53A 0.98
C53 H53B 0.98
C53 H53C 0.98
C54 H54A 0.98
C54 H54B 0.98
C54 H54C 0.98
C55 C56 1.512(7)
C55 C57 1.540(7)
C55 H55 1
C56 H56A 0.98
C56 H56B 0.98
C56 H56C 0.98
C57 H57A 0.98
C57 H57B 0.98
C57 H57C 0.98
C58 C63 1.365(9)
C58 C59 1.374(8)
C58 C64 1.519(11)
C59 C60 1.356(9)
C59 H59 0.95
C60 C61 1.381(12)
C60 H60 0.95
C61 C62 1.404(14)
C61 H61 0.95
C62 C63 1.347(13)
C62 H62 0.95
C63 H63 0.95
C64 H64A 0.98
C64 H64B 0.98
C64 H64C 0.98
